data_4024437
loop_
_publ_author_name
'Kosuke Katagiri'
'Taichi Tohaya'
'Hyuma Masu'
'Masahide Tominaga'
'Isao Azumaya'

_publ_contact_author_address '1314-1 Shido, Sanuki, Kagawa 769-2193, Japan'
_publ_contact_author_email azumayai@kph.bunri-u.ac.jp
_publ_contact_author_name 'Isao Azumaya'
_publ_contact_author_phone '+81 87 894 5111'
_publ_section_title
;
Effect of Aromatic-Aromatic Interactions on the Conformational
Stabilities of Macrocycle and Preorganized Structure during Macrocyclization
;
_journal_name_full 'Journal of Organic Chemistry'
_journal_page_first 2804
_journal_page_last 2810
_journal_paper_doi 10.1021/jo802801n
_journal_volume 74
_journal_year 2009
_chemical_formula_sum 'C60 H52 N4 O4'
_chemical_formula_weight 893.06
_chemical_name_systematic
; 
 ? 
;
_space_group_IT_number 14
_symmetry_cell_setting monoclinic
_symmetry_space_group_name_Hall '-P 2yn'
_symmetry_space_group_name_H-M 'P 1 21/n 1'
_atom_sites_solution_hydrogens geom
_atom_sites_solution_primary direct
_atom_sites_solution_secondary difmap
_audit_creation_method SHELXL-97
_cell_angle_alpha 90.00
_cell_angle_beta 101.834(5)
_cell_angle_gamma 90.00
_cell_formula_units_Z 2
_cell_length_a 7.765(2)
_cell_length_b 24.472(7)
_cell_length_c 13.084(4)
_cell_measurement_reflns_used 910
_cell_measurement_temperature 150
_cell_measurement_theta_max 26.47
_cell_measurement_theta_min 2.30
_cell_volume 2433.5(12)
_computing_cell_refinement 'Bruker SMART'
_computing_data_collection 'Bruker SMART'
_computing_data_reduction 'Bruker SAINT'
_computing_molecular_graphics 'Bruker SHELXTL'
_computing_publication_material 'Bruker SHELXTL'
_computing_structure_refinement 'SHELXL-97 (Sheldrick, 1997)'
_computing_structure_solution 'SHELXS-97 (Sheldrick, 1990)'
_diffrn_ambient_temperature 150
_diffrn_measured_fraction_theta_full 0.980
_diffrn_measured_fraction_theta_max 0.980
_diffrn_measurement_device_type 'Bruker Smart1000 CCD'
_diffrn_measurement_method 'phi and omega scans'
_diffrn_radiation_monochromator graphite
_diffrn_radiation_source 'fine-focus sealed tube'
_diffrn_radiation_type MoK\a
_diffrn_radiation_wavelength 0.71073
_diffrn_reflns_av_R_equivalents 0.0980
_diffrn_reflns_av_sigmaI/netI 0.1874
_diffrn_reflns_limit_h_max 10
_diffrn_reflns_limit_h_min -7
_diffrn_reflns_limit_k_max 31
_diffrn_reflns_limit_k_min -31
_diffrn_reflns_limit_l_max 17
_diffrn_reflns_limit_l_min -13
_diffrn_reflns_number 14448
_diffrn_reflns_theta_full 27.55
_diffrn_reflns_theta_max 27.55
_diffrn_reflns_theta_min 1.66
_exptl_absorpt_coefficient_mu 0.077
_exptl_absorpt_correction_T_max 0.9962
_exptl_absorpt_correction_T_min 0.9849
_exptl_absorpt_correction_type empirical
_exptl_absorpt_process_details 'SADABS Sheldrick 1996'
_exptl_crystal_colour colourless
_exptl_crystal_density_diffrn 1.219
_exptl_crystal_density_method 'not measured'
_exptl_crystal_description plate
_exptl_crystal_F_000 944
_exptl_crystal_size_max 0.20
_exptl_crystal_size_mid 0.15
_exptl_crystal_size_min 0.05
_refine_diff_density_max 0.878
_refine_diff_density_min -0.327
_refine_diff_density_rms 0.081
_refine_ls_extinction_coef 0.014(3)
_refine_ls_extinction_expression Fc^*^=kFc[1+0.001xFc^2^\l^3^/sin(2\q)]^-1/4^
_refine_ls_extinction_method SHELXL
_refine_ls_goodness_of_fit_ref 0.946
_refine_ls_hydrogen_treatment constr
_refine_ls_matrix_type full
_refine_ls_number_parameters 310
_refine_ls_number_reflns 5493
_refine_ls_number_restraints 0
_refine_ls_restrained_S_all 0.946
_refine_ls_R_factor_all 0.2078
_refine_ls_R_factor_gt 0.0874
_refine_ls_shift/su_max 0.003
_refine_ls_shift/su_mean 0.000
_refine_ls_structure_factor_coef Fsqd
_refine_ls_weighting_details 'calc w=1/[\s^2^(Fo^2^)+(0.1424P)^2^+0.0000P] where P=(Fo^2^+2Fc^2^)/3'
_refine_ls_weighting_scheme calc
_refine_ls_wR_factor_gt 0.2175
_refine_ls_wR_factor_ref 0.2942
_reflns_number_gt 2172
_reflns_number_total 5493
_reflns_threshold_expression >2sigma(I)
_cod_data_source_file jo802801n_si_004.cif
_cod_data_source_block macrocycle5
_cod_depositor_comments
;
The following automatic conversions were performed:
'_symmetry_cell_setting' value 'Monoclinic' changed to 'monoclinic'
according to '/home/saulius/struct/CIF-dictionaries/cif_core.dic'
dictionary named 'cif_core.dic' version 2.4.1 from 2010-06-29.

Automatic conversion script
Id: cif_fix_enum 1527 2010-12-29 10:47:43Z saulius 
;
_cod_original_sg_symbol_H-M P2(1)/n
_cod_database_code 4024437

loop_
_symmetry_equiv_pos_as_xyz
'x, y, z'
'-x+1/2, y+1/2, -z+1/2'
'-x, -y, -z'
'x-1/2, -y-1/2, z-1/2'

loop_
_atom_site_label
_atom_site_type_symbol
_atom_site_fract_x
_atom_site_fract_y
_atom_site_fract_z
_atom_site_U_iso_or_equiv
_atom_site_adp_type
_atom_site_occupancy
_atom_site_symmetry_multiplicity
_atom_site_calc_flag
_atom_site_refinement_flags
_atom_site_disorder_assembly
_atom_site_disorder_group
O1 O -0.0538(4) 0.10907(11) 0.0552(2) 0.0491(8) Uani 1 1 d . . .
N2 N 0.5836(5) 0.27413(12) 0.2029(3) 0.0413(9) Uani 1 1 d . . .
N1 N 0.0782(4) 0.03324(13) 0.1315(2) 0.0390(9) Uani 1 1 d . . .
O2 O 0.2942(4) 0.28283(12) 0.1286(2) 0.0535(9) Uani 1 1 d . . .
C23 C 1.5200(5) 0.05056(17) 0.6594(3) 0.0388(10) Uani 1 1 d . . .
C27 C 1.6794(5) -0.03249(17) 0.7134(3) 0.0400(10) Uani 1 1 d . . .
H27 H 1.7017 -0.0697 0.7003 0.048 Uiso 1 1 calc R . .
C20 C 1.3857(6) 0.08251(17) 0.5846(3) 0.0432(11) Uani 1 1 d . . .
C19 C 1.4193(6) 0.13542(17) 0.5570(3) 0.0436(11) Uani 1 1 d . . .
H19 H 1.5318 0.1510 0.5830 0.052 Uiso 1 1 calc R . .
C5 C 0.5535(5) 0.17051(17) 0.0774(3) 0.0412(10) Uani 1 1 d . . .
H5 H 0.6562 0.1905 0.0721 0.049 Uiso 1 1 calc R . .
C12 C 0.8938(6) 0.24745(17) 0.2569(3) 0.0425(11) Uani 1 1 d . . .
H12 H 0.9242 0.2738 0.2103 0.051 Uiso 1 1 calc R . .
C4 C 0.4199(5) 0.19571(16) 0.1165(3) 0.0380(10) Uani 1 1 d . . .
C2 C 0.2542(5) 0.11152(16) 0.0939(3) 0.0340(9) Uani 1 1 d . . .
C28 C 1.5493(5) -0.00436(16) 0.6457(3) 0.0403(10) Uani 1 1 d . . .
H28 H 1.4785 -0.0232 0.5887 0.048 Uiso 1 1 calc R . .
C11 C 0.7188(6) 0.24012(16) 0.2616(3) 0.0394(10) Uani 1 1 d . . .
C18 C 1.2918(6) 0.16597(18) 0.4923(3) 0.0454(11) Uani 1 1 d . . .
H18 H 1.3182 0.2023 0.4747 0.054 Uiso 1 1 calc R . .
C13 C 1.0237(6) 0.21732(16) 0.3184(3) 0.0412(10) Uani 1 1 d . . .
H13 H 1.1428 0.2240 0.3147 0.049 Uiso 1 1 calc R . .
C1 C 0.0825(6) 0.08462(17) 0.0940(3) 0.0389(10) Uani 1 1 d . . .
C24 C 1.6192(6) 0.07604(17) 0.7468(3) 0.0441(11) Uani 1 1 d . . .
H24 H 1.5994 0.1136 0.7584 0.053 Uiso 1 1 calc R . .
C15 C 0.8096(6) 0.17024(17) 0.3911(3) 0.0425(10) Uani 1 1 d . . .
H15 H 0.7794 0.1433 0.4367 0.051 Uiso 1 1 calc R . .
C25 C 1.7459(6) 0.04826(17) 0.8176(3) 0.0457(11) Uani 1 1 d . . .
H25 H 1.8107 0.0664 0.8774 0.055 Uiso 1 1 calc R . .
C14 C 0.9862(5) 0.17738(16) 0.3858(3) 0.0401(10) Uani 1 1 d . . .
C21 C 1.2207(6) 0.05997(18) 0.5425(3) 0.0452(11) Uani 1 1 d . . .
H21 H 1.1964 0.0232 0.5583 0.054 Uiso 1 1 calc R . .
C6 C 0.5372(6) 0.11649(17) 0.0463(3) 0.0424(10) Uani 1 1 d . . .
H6 H 0.6263 0.0997 0.0171 0.051 Uiso 1 1 calc R . .
C8 C 0.4270(6) 0.25369(17) 0.1505(3) 0.0428(11) Uani 1 1 d . . .
C22 C 1.0930(6) 0.09045(17) 0.4783(3) 0.0445(11) Uani 1 1 d . . .
H22 H 0.9814 0.0745 0.4513 0.053 Uiso 1 1 calc R . .
C3 C 0.2691(5) 0.16614(17) 0.1210(3) 0.0388(10) Uani 1 1 d . . .
H3 H 0.1741 0.1838 0.1432 0.047 Uiso 1 1 calc R . .
C17 C 1.1248(6) 0.14437(16) 0.4522(3) 0.0396(10) Uani 1 1 d . . .
C16 C 0.6779(6) 0.20156(17) 0.3314(3) 0.0447(11) Uani 1 1 d . . .
H16 H 0.5593 0.1968 0.3381 0.054 Uiso 1 1 calc R . .
C7 C 0.3902(5) 0.08681(16) 0.0580(3) 0.0408(10) Uani 1 1 d . . .
H7 H 0.3830 0.0490 0.0411 0.049 Uiso 1 1 calc R . .
C29 C -0.0962(6) 0.00774(18) 0.1239(3) 0.0477(11) Uani 1 1 d . . .
H29A H -0.0851 -0.0323 0.1164 0.057 Uiso 1 1 calc R . .
H29B H -0.1770 0.0215 0.0606 0.057 Uiso 1 1 calc R . .
C9 C 0.5965(7) 0.33190(17) 0.2296(4) 0.0558(13) Uani 1 1 d . . .
H9A H 0.5088 0.3527 0.1787 0.067 Uiso 1 1 calc R . .
H9B H 0.7150 0.3455 0.2257 0.067 Uiso 1 1 calc R . .
C10 C 0.5646(10) 0.3409(2) 0.3372(4) 0.100(2) Uani 1 1 d . . .
H10A H 0.4469 0.3277 0.3409 0.151 Uiso 1 1 calc R . .
H10B H 0.5731 0.3800 0.3536 0.151 Uiso 1 1 calc R . .
H10C H 0.6530 0.3209 0.3877 0.151 Uiso 1 1 calc R . .
C30 C -0.1741(7) 0.0195(2) 0.2181(4) 0.0769(17) Uani 1 1 d . . .
H30A H -0.0969 0.0047 0.2807 0.115 Uiso 1 1 calc R . .
H30B H -0.2904 0.0024 0.2091 0.115 Uiso 1 1 calc R . .
H30C H -0.1856 0.0591 0.2259 0.115 Uiso 1 1 calc R . .
C26 C 1.7774(5) -0.00645(17) 0.8000(3) 0.0391(10) Uani 1 1 d . . .

loop_
_atom_site_aniso_label
_atom_site_aniso_U_11
_atom_site_aniso_U_22
_atom_site_aniso_U_33
_atom_site_aniso_U_23
_atom_site_aniso_U_13
_atom_site_aniso_U_12
O1 0.0290(17) 0.0573(19) 0.0577(19) 0.0115(15) 0.0011(14) 0.0056(14)
N2 0.044(2) 0.034(2) 0.041(2) 0.0017(15) -0.0045(17) 0.0032(17)
N1 0.0301(19) 0.046(2) 0.0380(19) 0.0051(15) 0.0005(15) -0.0029(16)
O2 0.0445(19) 0.0508(19) 0.060(2) -0.0002(15) -0.0007(16) 0.0116(16)
C23 0.034(2) 0.047(3) 0.034(2) 0.0026(19) 0.0037(19) 0.003(2)
C27 0.041(2) 0.042(2) 0.035(2) 0.0016(18) 0.0042(19) 0.001(2)
C20 0.046(3) 0.049(3) 0.032(2) 0.0002(19) 0.003(2) 0.010(2)
C19 0.043(3) 0.045(3) 0.040(2) 0.0029(19) 0.002(2) 0.001(2)
C5 0.033(2) 0.052(3) 0.036(2) -0.0004(19) 0.0026(19) -0.001(2)
C12 0.040(3) 0.048(3) 0.038(2) 0.0064(19) 0.003(2) -0.005(2)
C4 0.032(2) 0.047(3) 0.033(2) 0.0031(18) 0.0037(18) 0.002(2)
C2 0.023(2) 0.045(2) 0.032(2) 0.0010(18) 0.0024(17) -0.0006(18)
C28 0.039(2) 0.047(3) 0.032(2) 0.0010(18) 0.0012(18) 0.000(2)
C11 0.043(3) 0.039(2) 0.032(2) 0.0014(18) -0.0010(19) 0.003(2)
C18 0.050(3) 0.048(3) 0.035(2) 0.0021(19) 0.002(2) 0.003(2)
C13 0.040(2) 0.044(2) 0.038(2) 0.0017(19) 0.005(2) 0.001(2)
C1 0.037(2) 0.043(3) 0.034(2) 0.0029(18) 0.0023(19) -0.002(2)
C24 0.047(3) 0.042(2) 0.041(2) -0.0003(19) 0.004(2) 0.006(2)
C15 0.041(3) 0.050(3) 0.035(2) 0.0057(19) 0.0022(19) 0.000(2)
C25 0.046(3) 0.050(3) 0.038(2) -0.002(2) 0.001(2) 0.001(2)
C14 0.036(2) 0.049(3) 0.033(2) 0.0003(19) 0.0016(18) 0.005(2)
C21 0.047(3) 0.050(3) 0.035(2) 0.0028(19) -0.002(2) 0.005(2)
C6 0.032(2) 0.048(3) 0.047(2) -0.006(2) 0.0080(19) 0.002(2)
C8 0.044(3) 0.044(3) 0.038(2) 0.0028(19) 0.004(2) 0.006(2)
C22 0.044(3) 0.050(3) 0.034(2) 0.001(2) -0.004(2) 0.003(2)
C3 0.031(2) 0.047(3) 0.035(2) 0.0020(19) -0.0003(18) 0.003(2)
C17 0.043(3) 0.040(2) 0.034(2) -0.0009(18) 0.0032(19) 0.006(2)
C16 0.036(2) 0.055(3) 0.041(2) 0.006(2) 0.003(2) 0.007(2)
C7 0.038(3) 0.039(2) 0.042(2) -0.0012(18) 0.0017(19) 0.000(2)
C29 0.033(2) 0.056(3) 0.050(3) 0.006(2) 0.000(2) -0.006(2)
C9 0.058(3) 0.043(3) 0.060(3) -0.004(2) -0.003(2) 0.002(2)
C10 0.146(7) 0.072(4) 0.069(4) -0.022(3) -0.013(4) 0.043(4)
C30 0.050(3) 0.128(5) 0.056(3) 0.013(3) 0.017(3) -0.013(3)
C26 0.035(2) 0.045(3) 0.036(2) 0.0034(19) 0.0043(19) 0.001(2)

loop_
_atom_type_symbol
_atom_type_description
_atom_type_scat_dispersion_real
_atom_type_scat_dispersion_imag
_atom_type_scat_source
C C 0.0033 0.0016 'International Tables Vol C Tables 4.2.6.8 and 6.1.1.4'
H H 0.0000 0.0000 'International Tables Vol C Tables 4.2.6.8 and 6.1.1.4'
N N 0.0061 0.0033 'International Tables Vol C Tables 4.2.6.8 and 6.1.1.4'
O O 0.0106 0.0060 'International Tables Vol C Tables 4.2.6.8 and 6.1.1.4'

loop_
_geom_angle_atom_site_label_1
_geom_angle_atom_site_label_2
_geom_angle_atom_site_label_3
_geom_angle
_geom_angle_site_symmetry_1
_geom_angle_site_symmetry_3
_geom_angle_publ_flag
C8 N2 C11 122.4(3) . . ?
C8 N2 C9 119.2(4) . . ?
C11 N2 C9 115.4(3) . . ?
C1 N1 C26 125.0(3) . 3_756 ?
C1 N1 C29 117.3(3) . . ?
C26 N1 C29 115.9(3) 3_756 . ?
C28 C23 C24 117.7(4) . . ?
C28 C23 C20 122.3(4) . . ?
C24 C23 C20 119.9(4) . . ?
C28 C27 C26 120.1(4) . . ?
C28 C27 H27 119.9 . . ?
C26 C27 H27 119.9 . . ?
C19 C20 C21 118.2(4) . . ?
C19 C20 C23 121.1(4) . . ?
C21 C20 C23 120.7(4) . . ?
C18 C19 C20 121.1(4) . . ?
C18 C19 H19 119.4 . . ?
C20 C19 H19 119.4 . . ?
C6 C5 C4 120.1(4) . . ?
C6 C5 H5 119.9 . . ?
C4 C5 H5 119.9 . . ?
C13 C12 C11 121.0(4) . . ?
C13 C12 H12 119.5 . . ?
C11 C12 H12 119.5 . . ?
C3 C4 C5 118.9(4) . . ?
C3 C4 C8 117.7(4) . . ?
C5 C4 C8 123.3(4) . . ?
C7 C2 C3 118.8(4) . . ?
C7 C2 C1 123.7(4) . . ?
C3 C2 C1 117.1(4) . . ?
C23 C28 C27 121.3(4) . . ?
C23 C28 H28 119.3 . . ?
C27 C28 H28 119.3 . . ?
C12 C11 C16 118.3(4) . . ?
C12 C11 N2 121.2(4) . . ?
C16 C11 N2 120.3(4) . . ?
C19 C18 C17 121.1(4) . . ?
C19 C18 H18 119.4 . . ?
C17 C18 H18 119.4 . . ?
C12 C13 C14 121.9(4) . . ?
C12 C13 H13 119.1 . . ?
C14 C13 H13 119.1 . . ?
O1 C1 N1 121.2(4) . . ?
O1 C1 C2 118.6(4) . . ?
N1 C1 C2 120.0(4) . . ?
C25 C24 C23 121.9(4) . . ?
C25 C24 H24 119.0 . . ?
C23 C24 H24 119.0 . . ?
C16 C15 C14 121.4(4) . . ?
C16 C15 H15 119.3 . . ?
C14 C15 H15 119.3 . . ?
C24 C25 C26 119.2(4) . . ?
C24 C25 H25 120.4 . . ?
C26 C25 H25 120.4 . . ?
C13 C14 C15 117.1(4) . . ?
C13 C14 C17 122.5(4) . . ?
C15 C14 C17 120.4(4) . . ?
C22 C21 C20 120.8(4) . . ?
C22 C21 H21 119.6 . . ?
C20 C21 H21 119.6 . . ?
C5 C6 C7 119.7(4) . . ?
C5 C6 H6 120.1 . . ?
C7 C6 H6 120.1 . . ?
O2 C8 N2 121.3(4) . . ?
O2 C8 C4 120.2(4) . . ?
N2 C8 C4 118.4(4) . . ?
C21 C22 C17 121.2(4) . . ?
C21 C22 H22 119.4 . . ?
C17 C22 H22 119.4 . . ?
C2 C3 C4 121.4(4) . . ?
C2 C3 H3 119.3 . . ?
C4 C3 H3 119.3 . . ?
C22 C17 C18 117.5(4) . . ?
C22 C17 C14 121.1(4) . . ?
C18 C17 C14 121.4(4) . . ?
C15 C16 C11 120.2(4) . . ?
C15 C16 H16 119.9 . . ?
C11 C16 H16 119.9 . . ?
C2 C7 C6 120.8(4) . . ?
C2 C7 H7 119.6 . . ?
C6 C7 H7 119.6 . . ?
N1 C29 C30 112.3(4) . . ?
N1 C29 H29A 109.1 . . ?
C30 C29 H29A 109.1 . . ?
N1 C29 H29B 109.1 . . ?
C30 C29 H29B 109.1 . . ?
H29A C29 H29B 107.9 . . ?
N2 C9 C10 110.7(4) . . ?
N2 C9 H9A 109.5 . . ?
C10 C9 H9A 109.5 . . ?
N2 C9 H9B 109.5 . . ?
C10 C9 H9B 109.5 . . ?
H9A C9 H9B 108.1 . . ?
C9 C10 H10A 109.5 . . ?
C9 C10 H10B 109.5 . . ?
H10A C10 H10B 109.5 . . ?
C9 C10 H10C 109.5 . . ?
H10A C10 H10C 109.5 . . ?
H10B C10 H10C 109.5 . . ?
C29 C30 H30A 109.5 . . ?
C29 C30 H30B 109.5 . . ?
H30A C30 H30B 109.5 . . ?
C29 C30 H30C 109.5 . . ?
H30A C30 H30C 109.5 . . ?
H30B C30 H30C 109.5 . . ?
C27 C26 C25 119.6(4) . . ?
C27 C26 N1 121.7(4) . 3_756 ?
C25 C26 N1 118.5(4) . 3_756 ?

loop_
_geom_bond_atom_site_label_1
_geom_bond_atom_site_label_2
_geom_bond_distance
_geom_bond_site_symmetry_2
_geom_bond_publ_flag
O1 C1 1.231(5) . ?
N2 C8 1.362(5) . ?
N2 C11 1.433(5) . ?
N2 C9 1.455(5) . ?
N1 C1 1.353(5) . ?
N1 C26 1.441(5) 3_756 ?
N1 C29 1.475(5) . ?
O2 C8 1.238(5) . ?
C23 C28 1.381(5) . ?
C23 C24 1.389(5) . ?
C23 C20 1.496(5) . ?
C27 C28 1.382(5) . ?
C27 C26 1.385(5) . ?
C27 H27 0.9500 . ?
C20 C19 1.383(6) . ?
C20 C21 1.400(6) . ?
C19 C18 1.383(6) . ?
C19 H19 0.9500 . ?
C5 C6 1.381(5) . ?
C5 C4 1.392(5) . ?
C5 H5 0.9500 . ?
C12 C13 1.369(6) . ?
C12 C11 1.385(6) . ?
C12 H12 0.9500 . ?
C4 C3 1.388(5) . ?
C4 C8 1.484(6) . ?
C2 C7 1.380(5) . ?
C2 C3 1.382(5) . ?
C2 C1 1.487(5) . ?
C28 H28 0.9500 . ?
C11 C16 1.395(6) . ?
C18 C17 1.399(6) . ?
C18 H18 0.9500 . ?
C13 C14 1.387(5) . ?
C13 H13 0.9500 . ?
C24 C25 1.383(6) . ?
C24 H24 0.9500 . ?
C15 C16 1.384(6) . ?
C15 C14 1.398(5) . ?
C15 H15 0.9500 . ?
C25 C26 1.388(5) . ?
C25 H25 0.9500 . ?
C14 C17 1.477(6) . ?
C21 C22 1.380(5) . ?
C21 H21 0.9500 . ?
C6 C7 1.388(6) . ?
C6 H6 0.9500 . ?
C22 C17 1.398(5) . ?
C22 H22 0.9500 . ?
C3 H3 0.9500 . ?
C16 H16 0.9500 . ?
C7 H7 0.9500 . ?
C29 C30 1.509(6) . ?
C29 H29A 0.9900 . ?
C29 H29B 0.9900 . ?
C9 C10 1.495(7) . ?
C9 H9A 0.9900 . ?
C9 H9B 0.9900 . ?
C10 H10A 0.9800 . ?
C10 H10B 0.9800 . ?
C10 H10C 0.9800 . ?
C30 H30A 0.9800 . ?
C30 H30B 0.9800 . ?
C30 H30C 0.9800 . ?
C26 N1 1.441(5) 3_756 ?
